data_4078695
loop_
_publ_author_name
'Chellan, Prinessa'
'Land, Kirkwood M.'
'Shokar, Ajit'
'Au, Aaron'
'An, Seung Hwan'
'Clavel, Catherine M.'
'Dyson, Paul J.'
'Kock, Carmen de'
'Smith, Peter J.'
'Chibale, Kelly'
'Smith, Gregory S.'

_publ_section_title
;
 Exploring the Versatility of Cycloplatinated Thiosemicarbazones as
 Antitumor and Antiparasitic Agents
;
_journal_issue 16
_journal_name_full Organometallics
_journal_page_first 5791
_journal_paper_doi 10.1021/om300334z
_journal_volume 31
_journal_year 2012
_chemical_formula_moiety 'C36 H28 Cl8 N12 Pt4 S4, 3(C2 H6 O S)'
_chemical_formula_sum 'C42 H46 Cl8 N12 O3 Pt4 S7'
_chemical_formula_weight 2055.29
_chemical_name_systematic
; 
 ? 
;
_space_group_IT_number 15
_symmetry_cell_setting monoclinic
_symmetry_space_group_name_Hall '-C 2yc'
_symmetry_space_group_name_H-M 'C 1 2/c 1'
_atom_sites_solution_hydrogens geom
_atom_sites_solution_primary direct
_atom_sites_solution_secondary difmap
_audit_creation_method SHELXL-97
_cell_angle_alpha 90.00
_cell_angle_beta 111.9020(10)
_cell_angle_gamma 90.00
_cell_formula_units_Z 4
_cell_length_a 14.7265(6)
_cell_length_b 30.6788(14)
_cell_length_c 14.2547(6)
_cell_measurement_reflns_used 67775
_cell_measurement_temperature 173(2)
_cell_measurement_theta_max 28.33
_cell_measurement_theta_min 1.63
_cell_volume 5975.3(4)
_computing_cell_refinement 'SAINT (7.60a, Bruker AXS Inc., Madison, WI, USA, 2006)'
_computing_data_collection 'SAINT (7.60a, Bruker AXS Inc., Madison, WI, USA, 2006)'
_computing_data_reduction 'SAINT (7.60a, Bruker AXS Inc., Madison, WI, USA, 2006)'
_computing_molecular_graphics 'X-Seed (Barbour, 2001)'
_computing_publication_material 'SHELXL-97 (Sheldrick, 2001)'
_computing_structure_refinement 'SHELXL-97 (Sheldrick, 1997)'
_computing_structure_solution 'SHELXS-97 (Sheldrick, 1997)'
_diffrn_ambient_temperature 173(2)
_diffrn_measured_fraction_theta_full 0.997
_diffrn_measured_fraction_theta_max 0.997
_diffrn_measurement_device_type 'Bruker Kappa Duo Apex II Diffractometer'
_diffrn_measurement_method '0.5\% \f scans and \w scans'
_diffrn_radiation_monochromator graphite
_diffrn_radiation_source 'fine-focus sealed tube'
_diffrn_radiation_type MoK\a
_diffrn_radiation_wavelength 0.71073
_diffrn_reflns_av_R_equivalents 0.0358
_diffrn_reflns_av_sigmaI/netI 0.0193
_diffrn_reflns_limit_h_max 18
_diffrn_reflns_limit_h_min -19
_diffrn_reflns_limit_k_max 40
_diffrn_reflns_limit_k_min -40
_diffrn_reflns_limit_l_max 19
_diffrn_reflns_limit_l_min -19
_diffrn_reflns_number 67775
_diffrn_reflns_theta_full 28.33
_diffrn_reflns_theta_max 28.33
_diffrn_reflns_theta_min 1.63
_diffrn_standards_decay_% 0
_diffrn_standards_interval_count n/a
_diffrn_standards_interval_time n/a
_diffrn_standards_number n/a
_exptl_absorpt_coefficient_mu 9.987
_exptl_absorpt_correction_T_max 0.6351
_exptl_absorpt_correction_T_min 0.3353
_exptl_absorpt_correction_type multi-scan
_exptl_absorpt_process_details 'SADABS (Sheldrick, 2001)'
_exptl_crystal_colour yellow
_exptl_crystal_density_diffrn 2.285
_exptl_crystal_density_meas ?
_exptl_crystal_density_method 'not measured'
_exptl_crystal_description block
_exptl_crystal_F_000 3864
_exptl_crystal_size_max 0.14
_exptl_crystal_size_mid 0.12
_exptl_crystal_size_min 0.05
_refine_diff_density_max 1.839
_refine_diff_density_min -0.829
_refine_diff_density_rms 0.115
_refine_ls_extinction_coef none
_refine_ls_extinction_method none
_refine_ls_goodness_of_fit_ref 1.068
_refine_ls_hydrogen_treatment constr
_refine_ls_matrix_type full
_refine_ls_number_parameters 342
_refine_ls_number_reflns 7432
_refine_ls_number_restraints 0
_refine_ls_restrained_S_all 1.068
_refine_ls_R_factor_all 0.0269
_refine_ls_R_factor_gt 0.0204
_refine_ls_shift/su_max 0.002
_refine_ls_shift/su_mean 0.000
_refine_ls_structure_factor_coef Fsqd
_refine_ls_weighting_details 'calc w=1/[\s^2^(Fo^2^)+(0.0166P)^2^+32.4440P] where P=(Fo^2^+2Fc^2^)/3'
_refine_ls_weighting_scheme calc
_refine_ls_wR_factor_gt 0.0454
_refine_ls_wR_factor_ref 0.0485
_reflns_number_gt 6579
_reflns_number_total 7432
_reflns_threshold_expression >2sigma(I)
_cod_data_source_file om300334z_si_002.cif
_cod_data_source_block pc46
_cod_depositor_comments
;
The following automatic conversions were performed:

'_exptl_crystal_density_meas' value 'not measured' was changed to '?'
- the value is perceived as not measured.

Automatic conversion script
Id: cif_fix_values 3008 2015-01-20 13:52:24Z robertas 
;
_cod_original_sg_symbol_H-M C2/c
_cod_database_code 4078695

loop_
_symmetry_equiv_pos_as_xyz
'x, y, z'
'-x, y, -z+1/2'
'x+1/2, y+1/2, z'
'-x+1/2, y+1/2, -z+1/2'
'-x, -y, -z'
'x, -y, z-1/2'
'-x+1/2, -y+1/2, -z'
'x+1/2, -y+1/2, z-1/2'

loop_
_atom_site_label
_atom_site_type_symbol
_atom_site_fract_x
_atom_site_fract_y
_atom_site_fract_z
_atom_site_U_iso_or_equiv
_atom_site_adp_type
_atom_site_occupancy
_atom_site_symmetry_multiplicity
_atom_site_calc_flag
_atom_site_refinement_flags
S1 S 0.84471(8) 0.28014(3) 0.10678(8) 0.0335(2) Uani 1 1 d .
S2 S 0.54172(18) 0.40966(8) -0.2043(2) 0.0458(5) Uani 0.50 1 d P
O1 O 0.8549(2) 0.27409(10) 0.2149(2) 0.0393(7) Uani 1 1 d .
O2 O 0.5000 0.36318(19) -0.2500 0.0689(15) Uiso 1 2 d S
C1 C 0.9055(4) 0.33026(15) 0.1053(4) 0.0486(12) Uani 1 1 d .
H1E H 0.8665 0.3546 0.1146 0.073 Uiso 1 1 calc R
H1D H 0.9134 0.3334 0.0404 0.073 Uiso 1 1 calc R
H1C H 0.9700 0.3303 0.1602 0.073 Uiso 1 1 calc R
C2 C 0.9314(3) 0.24407(14) 0.0892(3) 0.0377(9) Uani 1 1 d .
H2E H 0.9089 0.2139 0.0880 0.057 Uiso 1 1 calc R
H2D H 0.9948 0.2476 0.1448 0.057 Uiso 1 1 calc R
H2C H 0.9384 0.2507 0.0249 0.057 Uiso 1 1 calc R
C3 C 0.4685(8) 0.4344(3) -0.1624(8) 0.121(3) Uiso 1 1 d .
Pt1A Pt 0.625118(10) 0.237460(4) 0.312806(10) 0.02077(4) Uani 1 1 d .
Cl1A Cl 0.65122(9) 0.37194(4) 0.04006(9) 0.0466(3) Uani 1 1 d .
Cl2A Cl 0.62787(12) 0.44278(4) 0.19179(12) 0.0652(4) Uani 1 1 d .
S1A S 0.63536(6) 0.17773(3) 0.41572(6) 0.02254(16) Uani 1 1 d .
N1A N 0.6219(2) 0.27141(9) 0.4310(2) 0.0238(6) Uani 1 1 d .
N2A N 0.6251(2) 0.25187(10) 0.5201(2) 0.0270(6) Uani 1 1 d .
N3A N 0.6361(2) 0.18685(11) 0.6012(2) 0.0315(7) Uani 1 1 d .
H3A1 H 0.6362 0.2003 0.6557 0.038 Uiso 1 1 calc R
H3A2 H 0.6398 0.1582 0.6005 0.038 Uiso 1 1 calc R
C1A C 0.6251(3) 0.29799(11) 0.2600(3) 0.0244(7) Uani 1 1 d .
C2A C 0.6352(3) 0.31212(12) 0.1713(3) 0.0283(8) Uani 1 1 d .
H2A H 0.6405 0.2913 0.1242 0.034 Uiso 1 1 calc R
C3A C 0.6375(3) 0.35663(13) 0.1514(3) 0.0344(9) Uani 1 1 d .
C4A C 0.6295(3) 0.38756(12) 0.2184(4) 0.0382(10) Uani 1 1 d .
C5A C 0.6210(3) 0.37470(12) 0.3083(3) 0.0355(9) Uani 1 1 d .
H5A H 0.6161 0.3958 0.3548 0.043 Uiso 1 1 calc R
C6A C 0.6196(3) 0.33017(12) 0.3292(3) 0.0280(8) Uani 1 1 d .
C7A C 0.6160(3) 0.31388(11) 0.4237(3) 0.0264(7) Uani 1 1 d .
C8A C 0.6066(3) 0.34184(12) 0.5056(3) 0.0327(8) Uani 1 1 d .
H8A1 H 0.5582 0.3290 0.5296 0.049 Uiso 1 1 calc R
H8A2 H 0.5854 0.3711 0.4791 0.049 Uiso 1 1 calc R
H8A3 H 0.6701 0.3436 0.5619 0.049 Uiso 1 1 calc R
C9A C 0.6305(3) 0.20981(12) 0.5195(3) 0.0244(7) Uani 1 1 d .
Pt1B Pt 0.489063(10) 0.140905(4) 0.362500(10) 0.02079(4) Uani 1 1 d .
Cl1B Cl 0.80352(10) 0.01501(4) 0.49549(11) 0.0560(3) Uani 1 1 d .
Cl2B Cl 0.64389(13) -0.06000(4) 0.43489(13) 0.0711(4) Uani 1 1 d .
S1B S 0.37831(7) 0.19942(3) 0.32867(6) 0.02236(16) Uani 1 1 d .
N1B N 0.3686(2) 0.10428(9) 0.3212(2) 0.0261(6) Uani 1 1 d .
N2B N 0.2753(2) 0.12164(10) 0.2897(2) 0.0291(7) Uani 1 1 d .
N3B N 0.1859(2) 0.18381(11) 0.2635(3) 0.0333(7) Uani 1 1 d .
H3B1 H 0.1319 0.1683 0.2470 0.040 Uiso 1 1 calc R
H3B2 H 0.1829 0.2125 0.2630 0.040 Uiso 1 1 calc R
C1B C 0.5527(3) 0.08226(12) 0.3908(3) 0.0297(8) Uani 1 1 d .
C2B C 0.6508(3) 0.07068(12) 0.4308(3) 0.0338(9) Uani 1 1 d .
H2B H 0.6993 0.0928 0.4490 0.041 Uiso 1 1 calc R
C3B C 0.6793(4) 0.02687(14) 0.4449(4) 0.0415(10) Uani 1 1 d .
C4B C 0.6099(4) -0.00572(13) 0.4190(4) 0.0459(11) Uani 1 1 d .
C5B C 0.5111(4) 0.00481(13) 0.3802(4) 0.0441(11) Uani 1 1 d .
H5B H 0.4633 -0.0177 0.3634 0.053 Uiso 1 1 calc R
C6B C 0.4821(3) 0.04833(12) 0.3657(3) 0.0335(9) Uani 1 1 d .
C7B C 0.3798(3) 0.06213(12) 0.3269(3) 0.0334(9) Uani 1 1 d .
C8B C 0.2952(4) 0.03151(14) 0.2976(4) 0.0482(12) Uani 1 1 d .
H8B1 H 0.2646 0.0328 0.3480 0.072 Uiso 1 1 calc R
H8B2 H 0.3182 0.0018 0.2944 0.072 Uiso 1 1 calc R
H8B3 H 0.2472 0.0398 0.2313 0.072 Uiso 1 1 calc R
C9B C 0.2720(3) 0.16398(12) 0.2892(3) 0.0249(7) Uani 1 1 d .

loop_
_atom_site_aniso_label
_atom_site_aniso_U_11
_atom_site_aniso_U_22
_atom_site_aniso_U_33
_atom_site_aniso_U_23
_atom_site_aniso_U_13
_atom_site_aniso_U_12
S1 0.0263(5) 0.0351(5) 0.0366(5) -0.0069(4) 0.0088(4) -0.0027(4)
S2 0.0354(13) 0.0392(12) 0.0601(14) 0.0003(10) 0.0147(11) -0.0043(9)
O1 0.0478(19) 0.0369(15) 0.0431(16) -0.0044(13) 0.0283(15) -0.0023(14)
C1 0.060(3) 0.033(2) 0.060(3) 0.003(2) 0.031(3) -0.005(2)
C2 0.044(3) 0.035(2) 0.040(2) -0.0054(17) 0.022(2) -0.0001(18)
Pt1A 0.01721(7) 0.01725(6) 0.02739(7) -0.00108(5) 0.00777(5) -0.00154(5)
Cl1A 0.0467(7) 0.0393(5) 0.0570(6) 0.0153(5) 0.0231(5) -0.0074(5)
Cl2A 0.0890(11) 0.0216(5) 0.0912(10) 0.0097(5) 0.0409(9) -0.0049(6)
S1A 0.0198(4) 0.0192(4) 0.0284(4) -0.0006(3) 0.0087(3) 0.0001(3)
N1A 0.0178(16) 0.0216(14) 0.0313(15) -0.0033(11) 0.0082(12) -0.0005(11)
N2A 0.0203(16) 0.0276(15) 0.0317(16) -0.0050(12) 0.0080(13) 0.0019(12)
N3A 0.035(2) 0.0320(17) 0.0263(15) -0.0022(12) 0.0102(14) -0.0005(14)
C1A 0.0154(17) 0.0203(15) 0.0349(18) 0.0015(13) 0.0064(14) -0.0035(13)
C2A 0.0193(19) 0.0247(17) 0.040(2) 0.0028(15) 0.0094(15) -0.0027(14)
C3A 0.026(2) 0.0305(19) 0.044(2) 0.0076(16) 0.0102(17) -0.0064(16)
C4A 0.034(2) 0.0177(17) 0.062(3) 0.0069(17) 0.017(2) -0.0022(16)
C5A 0.028(2) 0.0210(17) 0.056(3) -0.0024(17) 0.0149(19) 0.0001(15)
C6A 0.0175(18) 0.0217(16) 0.042(2) 0.0000(14) 0.0083(15) -0.0006(13)
C7A 0.0161(18) 0.0218(16) 0.039(2) -0.0048(14) 0.0078(15) 0.0012(13)
C8A 0.026(2) 0.0270(18) 0.044(2) -0.0096(16) 0.0124(17) 0.0010(15)
C9A 0.0145(17) 0.0286(17) 0.0281(17) -0.0038(14) 0.0059(13) -0.0022(13)
Pt1B 0.01924(7) 0.01582(6) 0.02680(7) -0.00007(4) 0.00800(5) 0.00071(5)
Cl1B 0.0453(7) 0.0461(6) 0.0760(8) 0.0131(6) 0.0220(6) 0.0258(5)
Cl2B 0.0859(11) 0.0235(5) 0.1021(11) 0.0044(6) 0.0329(9) 0.0203(6)
S1B 0.0223(4) 0.0190(4) 0.0251(4) -0.0005(3) 0.0081(3) 0.0025(3)
N1B 0.0232(16) 0.0210(14) 0.0339(15) -0.0028(12) 0.0104(13) -0.0030(12)
N2B 0.0215(17) 0.0262(15) 0.0383(17) -0.0010(13) 0.0097(13) -0.0023(12)
N3B 0.0211(17) 0.0318(17) 0.0472(19) 0.0042(14) 0.0129(15) 0.0026(13)
C1B 0.033(2) 0.0220(16) 0.0367(19) 0.0020(14) 0.0156(17) 0.0036(15)
C2B 0.034(2) 0.0238(18) 0.045(2) 0.0025(16) 0.0169(18) 0.0063(16)
C3B 0.043(3) 0.031(2) 0.051(2) 0.0066(18) 0.020(2) 0.0168(19)
C4B 0.058(3) 0.0198(18) 0.061(3) 0.0042(18) 0.024(2) 0.0138(19)
C5B 0.053(3) 0.0198(18) 0.061(3) -0.0025(18) 0.023(2) -0.0014(18)
C6B 0.036(2) 0.0204(17) 0.045(2) 0.0002(15) 0.0160(18) 0.0021(16)
C7B 0.035(2) 0.0227(17) 0.043(2) -0.0023(15) 0.0144(18) -0.0044(16)
C8B 0.038(3) 0.028(2) 0.076(3) -0.006(2) 0.019(2) -0.0106(19)
C9B 0.0215(18) 0.0298(18) 0.0239(16) 0.0000(13) 0.0089(14) -0.0016(14)

loop_
_atom_type_symbol
_atom_type_description
_atom_type_scat_dispersion_real
_atom_type_scat_dispersion_imag
_atom_type_scat_source
C C 0.0033 0.0016 'International Tables Vol C Tables 4.2.6.8 and 6.1.1.4'
H H 0.0000 0.0000 'International Tables Vol C Tables 4.2.6.8 and 6.1.1.4'
N N 0.0061 0.0033 'International Tables Vol C Tables 4.2.6.8 and 6.1.1.4'
S S 0.1246 0.1234 'International Tables Vol C Tables 4.2.6.8 and 6.1.1.4'
Cl Cl 0.1484 0.1585 'International Tables Vol C Tables 4.2.6.8 and 6.1.1.4'
Pt Pt -1.7033 8.3905 'International Tables Vol C Tables 4.2.6.8 and 6.1.1.4'
O O 0.0106 0.0060 'International Tables Vol C Tables 4.2.6.8 and 6.1.1.4'

loop_
_geom_angle_atom_site_label_1
_geom_angle_atom_site_label_2
_geom_angle_atom_site_label_3
_geom_angle
_geom_angle_site_symmetry_1
_geom_angle_site_symmetry_3
O1 S1 C2 105.42(19) . .
O1 S1 C1 105.1(2) . .
C2 S1 C1 98.3(2) . .
S2 S2 O2 63.55(13) 2_654 .
S2 S2 C3 82.5(4) 2_654 .
O2 S2 C3 111.5(4) . .
S2 S2 C3 52.7(3) 2_654 2_654
O2 S2 C3 94.0(3) . 2_654
C3 S2 C3 110.6(6) . 2_654
S2 O2 S2 52.9(3) . 2_654
S1 C1 H1E 109.5 . .
S1 C1 H1D 109.5 . .
H1E C1 H1D 109.5 . .
S1 C1 H1C 109.5 . .
H1E C1 H1C 109.5 . .
H1D C1 H1C 109.5 . .
S1 C2 H2E 109.5 . .
S1 C2 H2D 109.5 . .
H2E C2 H2D 109.5 . .
S1 C2 H2C 109.5 . .
H2E C2 H2C 109.5 . .
H2D C2 H2C 109.5 . .
S2 C3 S2 44.7(3) . 2_654
N1A Pt1A C1A 80.61(13) . .
N1A Pt1A S1B 177.32(9) . 2_655
C1A Pt1A S1B 98.21(11) . 2_655
N1A Pt1A S1A 83.97(9) . .
C1A Pt1A S1A 164.12(11) . .
S1B Pt1A S1A 97.36(3) 2_655 .
C9A S1A Pt1B 102.72(12) . .
C9A S1A Pt1A 94.30(12) . .
Pt1B S1A Pt1A 110.39(4) . .
C7A N1A N2A 118.7(3) . .
C7A N1A Pt1A 118.4(3) . .
N2A N1A Pt1A 122.9(2) . .
C9A N2A N1A 113.9(3) . .
C9A N3A H3A1 120.0 . .
C9A N3A H3A2 120.0 . .
H3A1 N3A H3A2 120.0 . .
C2A C1A C6A 117.8(3) . .
C2A C1A Pt1A 130.0(3) . .
C6A C1A Pt1A 112.0(3) . .
C1A C2A C3A 120.5(4) . .
C1A C2A H2A 119.8 . .
C3A C2A H2A 119.8 . .
C4A C3A C2A 120.9(4) . .
C4A C3A Cl1A 121.0(3) . .
C2A C3A Cl1A 118.1(3) . .
C3A C4A C5A 120.2(4) . .
C3A C4A Cl2A 121.1(3) . .
C5A C4A Cl2A 118.7(3) . .
C4A C5A C6A 119.1(4) . .
C4A C5A H5A 120.4 . .
C6A C5A H5A 120.4 . .
C5A C6A C1A 121.4(4) . .
C5A C6A C7A 122.7(4) . .
C1A C6A C7A 115.8(3) . .
N1A C7A C6A 113.0(3) . .
N1A C7A C8A 122.2(3) . .
C6A C7A C8A 124.8(3) . .
C7A C8A H8A1 109.5 . .
C7A C8A H8A2 109.5 . .
H8A1 C8A H8A2 109.5 . .
C7A C8A H8A3 109.5 . .
H8A1 C8A H8A3 109.5 . .
H8A2 C8A H8A3 109.5 . .
N2A C9A N3A 120.3(3) . .
N2A C9A S1A 124.9(3) . .
N3A C9A S1A 114.8(3) . .
N1B Pt1B C1B 81.42(15) . .
N1B Pt1B S1A 175.07(9) . .
C1B Pt1B S1A 93.72(12) . .
N1B Pt1B S1B 84.08(9) . .
C1B Pt1B S1B 164.92(12) . .
S1A Pt1B S1B 100.70(3) . .
C9B S1B Pt1A 107.24(11) . 2_655
C9B S1B Pt1B 93.35(12) . .
Pt1A S1B Pt1B 110.59(3) 2_655 .
C7B N1B N2B 119.4(3) . .
C7B N1B Pt1B 117.6(3) . .
N2B N1B Pt1B 123.0(2) . .
C9B N2B N1B 114.7(3) . .
C9B N3B H3B1 120.0 . .
C9B N3B H3B2 120.0 . .
H3B1 N3B H3B2 120.0 . .
C2B C1B C6B 117.9(3) . .
C2B C1B Pt1B 130.6(3) . .
C6B C1B Pt1B 111.4(3) . .
C1B C2B C3B 121.0(4) . .
C1B C2B H2B 119.5 . .
C3B C2B H2B 119.5 . .
C4B C3B C2B 120.3(4) . .
C4B C3B Cl1B 121.4(3) . .
C2B C3B Cl1B 118.3(4) . .
C3B C4B C5B 120.0(4) . .
C3B C4B Cl2B 120.9(4) . .
C5B C4B Cl2B 119.1(4) . .
C4B C5B C6B 120.0(4) . .
C4B C5B H5B 120.0 . .
C6B C5B H5B 120.0 . .
C5B C6B C1B 120.7(4) . .
C5B C6B C7B 123.4(4) . .
C1B C6B C7B 116.0(3) . .
N1B C7B C6B 113.6(3) . .
N1B C7B C8B 122.3(4) . .
C6B C7B C8B 124.0(4) . .
C7B C8B H8B1 109.5 . .
C7B C8B H8B2 109.5 . .
H8B1 C8B H8B2 109.5 . .
C7B C8B H8B3 109.5 . .
H8B1 C8B H8B3 109.5 . .
H8B2 C8B H8B3 109.5 . .
N2B C9B N3B 119.3(3) . .
N2B C9B S1B 124.8(3) . .
N3B C9B S1B 115.8(3) . .

loop_
_geom_bond_atom_site_label_1
_geom_bond_atom_site_label_2
_geom_bond_distance
_geom_bond_site_symmetry_2
S1 O1 1.503(3) .
S1 C2 1.777(4) .
S1 C1 1.783(5) .
S2 S2 1.419(5) 2_654
S2 O2 1.593(6) .
S2 C3 1.605(11) .
S2 C3 2.000(10) 2_654
O2 S2 1.593(6) 2_654
C1 H1E 0.9800 .
C1 H1D 0.9800 .
C1 H1C 0.9800 .
C2 H2E 0.9800 .
C2 H2D 0.9800 .
C2 H2C 0.9800 .
C3 S2 2.000(10) 2_654
Pt1A N1A 1.996(3) .
Pt1A C1A 2.004(3) .
Pt1A S1B 2.3143(8) 2_655
Pt1A S1A 2.3169(8) .
Cl1A C3A 1.737(4) .
Cl2A C4A 1.735(4) .
S1A C9A 1.801(4) .
S1A Pt1B 2.2965(9) .
N1A C7A 1.307(4) .
N1A N2A 1.390(4) .
N2A C9A 1.293(5) .
N3A C9A 1.337(5) .
N3A H3A1 0.8800 .
N3A H3A2 0.8800 .
C1A C2A 1.395(5) .
C1A C6A 1.419(5) .
C2A C3A 1.398(5) .
C2A H2A 0.9500 .
C3A C4A 1.383(6) .
C4A C5A 1.390(6) .
C5A C6A 1.400(5) .
C5A H5A 0.9500 .
C6A C7A 1.456(5) .
C7A C8A 1.497(5) .
C8A H8A1 0.9800 .
C8A H8A2 0.9800 .
C8A H8A3 0.9800 .
Pt1B N1B 1.995(3) .
Pt1B C1B 1.999(4) .
Pt1B S1B 2.3513(8) .
Cl1B C3B 1.736(5) .
Cl2B C4B 1.730(4) .
S1B C9B 1.815(4) .
S1B Pt1A 2.3143(8) 2_655
N1B C7B 1.302(5) .
N1B N2B 1.383(4) .
N2B C9B 1.300(5) .
N3B C9B 1.328(5) .
N3B H3B1 0.8800 .
N3B H3B2 0.8800 .
C1B C2B 1.387(6) .
C1B C6B 1.419(6) .
C2B C3B 1.400(5) .
C2B H2B 0.9500 .
C3B C4B 1.379(7) .
C4B C5B 1.387(7) .
C5B C6B 1.394(5) .
C5B H5B 0.9500 .
C6B C7B 1.461(6) .
C7B C8B 1.490(6) .
C8B H8B1 0.9800 .
C8B H8B2 0.9800 .
C8B H8B3 0.9800 .

loop_
_geom_torsion_atom_site_label_1
_geom_torsion_atom_site_label_2
_geom_torsion_atom_site_label_3
_geom_torsion_atom_site_label_4
_geom_torsion
_geom_torsion_site_symmetry_1
_geom_torsion_site_symmetry_4
C3 S2 O2 S2 69.4(4) . 2_654
C3 S2 O2 S2 -44.5(3) 2_654 2_654
O2 S2 C3 S2 -57.7(2) . 2_654
C3 S2 C3 S2 45.5(4) 2_654 2_654
N1A Pt1A S1A C9A 0.77(14) . .
C1A Pt1A S1A C9A 14.6(4) . .
S1B Pt1A S1A C9A -176.88(12) 2_655 .
N1A Pt1A S1A Pt1B 106.05(9) . .
C1A Pt1A S1A Pt1B 119.9(4) . .
S1B Pt1A S1A Pt1B -71.61(4) 2_655 .
C1A Pt1A N1A C7A 3.6(3) . .
S1B Pt1A N1A C7A -61(2) 2_655 .
S1A Pt1A N1A C7A 179.8(3) . .
C1A Pt1A N1A N2A -176.9(3) . .
S1B Pt1A N1A N2A 119.0(18) 2_655 .
S1A Pt1A N1A N2A -0.7(2) . .
C7A N1A N2A C9A 179.7(3) . .
Pt1A N1A N2A C9A 0.2(4) . .
N1A Pt1A C1A C2A 173.8(4) . .
S1B Pt1A C1A C2A -8.6(4) 2_655 .
S1A Pt1A C1A C2A 159.9(3) . .
N1A Pt1A C1A C6A -2.0(3) . .
S1B Pt1A C1A C6A 175.6(2) 2_655 .
S1A Pt1A C1A C6A -15.9(6) . .
C6A C1A C2A C3A -1.4(5) . .
Pt1A C1A C2A C3A -177.0(3) . .
C1A C2A C3A C4A -0.3(6) . .
C1A C2A C3A Cl1A 179.5(3) . .
C2A C3A C4A C5A 1.4(7) . .
Cl1A C3A C4A C5A -178.4(3) . .
C2A C3A C4A Cl2A -177.6(3) . .
Cl1A C3A C4A Cl2A 2.6(5) . .
C3A C4A C5A C6A -0.6(6) . .
Cl2A C4A C5A C6A 178.4(3) . .
C4A C5A C6A C1A -1.1(6) . .
C4A C5A C6A C7A 176.8(4) . .
C2A C1A C6A C5A 2.1(5) . .
Pt1A C1A C6A C5A 178.5(3) . .
C2A C1A C6A C7A -175.9(3) . .
Pt1A C1A C6A C7A 0.4(4) . .
N2A N1A C7A C6A 176.3(3) . .
Pt1A N1A C7A C6A -4.2(4) . .
N2A N1A C7A C8A -3.6(5) . .
Pt1A N1A C7A C8A 175.9(3) . .
C5A C6A C7A N1A -175.7(4) . .
C1A C6A C7A N1A 2.4(5) . .
C5A C6A C7A C8A 4.2(6) . .
C1A C6A C7A C8A -177.8(3) . .
N1A N2A C9A N3A 178.6(3) . .
N1A N2A C9A S1A 0.8(5) . .
Pt1B S1A C9A N2A -113.2(3) . .
Pt1A S1A C9A N2A -1.1(3) . .
Pt1B S1A C9A N3A 69.0(3) . .
Pt1A S1A C9A N3A -179.0(3) . .
C9A S1A Pt1B N1B -109.1(11) . .
Pt1A S1A Pt1B N1B 151.3(10) . .
C9A S1A Pt1B C1B -118.94(16) . .
Pt1A S1A Pt1B C1B 141.52(11) . .
C9A S1A Pt1B S1B 56.65(12) . .
Pt1A S1A Pt1B S1B -42.89(4) . .
N1B Pt1B S1B C9B -1.26(14) . .
C1B Pt1B S1B C9B -17.2(4) . .
S1A Pt1B S1B C9B 179.96(11) . .
N1B Pt1B S1B Pt1A -111.09(9) . 2_655
C1B Pt1B S1B Pt1A -127.0(4) . 2_655
S1A Pt1B S1B Pt1A 70.13(4) . 2_655
C1B Pt1B N1B C7B -1.3(3) . .
S1A Pt1B N1B C7B -11.2(13) . .
S1B Pt1B N1B C7B -177.2(3) . .
C1B Pt1B N1B N2B 177.0(3) . .
S1A Pt1B N1B N2B 167.1(9) . .
S1B Pt1B N1B N2B 1.1(3) . .
C7B N1B N2B C9B 178.1(3) . .
Pt1B N1B N2B C9B -0.2(4) . .
N1B Pt1B C1B C2B -177.7(4) . .
S1A Pt1B C1B C2B 1.4(4) . .
S1B Pt1B C1B C2B -161.7(3) . .
N1B Pt1B C1B C6B 1.2(3) . .
S1A Pt1B C1B C6B -179.7(3) . .
S1B Pt1B C1B C6B 17.2(6) . .
C6B C1B C2B C3B 0.7(6) . .
Pt1B C1B C2B C3B 179.6(3) . .
C1B C2B C3B C4B 0.0(7) . .
C1B C2B C3B Cl1B -180.0(3) . .
C2B C3B C4B C5B -0.9(7) . .
Cl1B C3B C4B C5B 179.1(4) . .
C2B C3B C4B Cl2B 179.4(4) . .
Cl1B C3B C4B Cl2B -0.6(6) . .
C3B C4B C5B C6B 1.0(7) . .
Cl2B C4B C5B C6B -179.3(4) . .
C4B C5B C6B C1B -0.2(7) . .
C4B C5B C6B C7B -178.9(4) . .
C2B C1B C6B C5B -0.6(6) . .
Pt1B C1B C6B C5B -179.7(3) . .
C2B C1B C6B C7B 178.1(4) . .
Pt1B C1B C6B C7B -1.0(5) . .
N2B N1B C7B C6B -177.2(3) . .
Pt1B N1B C7B C6B 1.1(5) . .
N2B N1B C7B C8B 1.9(6) . .
Pt1B N1B C7B C8B -179.7(3) . .
C5B C6B C7B N1B 178.6(4) . .
C1B C6B C7B N1B -0.1(5) . .
C5B C6B C7B C8B -0.5(7) . .
C1B C6B C7B C8B -179.2(4) . .
N1B N2B C9B N3B -177.7(3) . .
N1B N2B C9B S1B -1.4(5) . .
Pt1A S1B C9B N2B 114.7(3) 2_655 .
Pt1B S1B C9B N2B 1.9(3) . .
Pt1A S1B C9B N3B -68.9(3) 2_655 .
Pt1B S1B C9B N3B 178.3(3) . .
